data_7049715
loop_
_publ_author_name
'Zhu, Li-Na'
'Deng, Zhao-Peng'
'Ng, Seik Weng'
'Huo, Li-Hua'
'Gao, Shan'

_publ_section_title
;
 Cd(ii) coordination polymers constructed from bis(pyridyl) ligands with
 an asymmetric spacer in chelating mode and diverse organic
 dicarboxylates: syntheses, structural evolutions and properties.
;
_journal_issue 22
_journal_name_full 'Dalton transactions (Cambridge, England : 2003)'
_journal_page_first 7589
_journal_page_last 7601
_journal_paper_doi 10.1039/c9dt00840c
_journal_volume 48
_journal_year 2019
_chemical_formula_moiety '[Cd2 Cl2 (C15 H20 N4)2 (C8 H4 O4)]'
_chemical_formula_sum 'C38 H44 Cd2 Cl2 N8 O4'
_chemical_formula_weight 972.51
_space_group_crystal_system monoclinic
_space_group_IT_number 14
_space_group_name_Hall '-P 2ybc'
_space_group_name_H-M_alt 'P 1 21/c 1'
_symmetry_space_group_name_Hall '-P 2ybc'
_symmetry_space_group_name_H-M 'P 1 21/c 1'
_atom_sites_solution_hydrogens geom
_audit_creation_method SHELXL-2018/3
_audit_update_record
;
2019-04-01 deposited with the CCDC.    2019-04-14 downloaded from the CCDC.
;
_cell_angle_alpha 90
_cell_angle_beta 96.126(5)
_cell_angle_gamma 90
_cell_formula_units_Z 2
_cell_length_a 13.3805(5)
_cell_length_b 14.9945(7)
_cell_length_c 10.0968(4)
_cell_measurement_reflns_used 2438
_cell_measurement_temperature 295(2)
_cell_measurement_theta_max 28.3940
_cell_measurement_theta_min 3.8140
_cell_volume 2014.19(15)
_computing_cell_refinement
;
CrysAlis Pro (Agilent, 2013)
;
_computing_data_collection
;
CrysAlis Pro (Agilent, 2013)
;
_computing_data_reduction
;
CrysAlis Pro (Agilent, 2013)
;
_computing_molecular_graphics '(K. Brandenburg, Diamond 3.1, 2009)'
_computing_publication_material '(K. Brandenburg, Diamond 3.1, 2009)'
_computing_structure_refinement 'SHELXL-2018/3 (Sheldrick, 2018)'
_diffrn_ambient_temperature 295(2)
_diffrn_detector_area_resol_mean 16.1954
_diffrn_measured_fraction_theta_full 0.994
_diffrn_measured_fraction_theta_max 0.849
_diffrn_measurement_device_type 'Xcalibur, Eos'
_diffrn_measurement_method '\w scans'
_diffrn_radiation_type MoK\a
_diffrn_radiation_wavelength 0.71073
_diffrn_reflns_av_R_equivalents 0.0262
_diffrn_reflns_av_unetI/netI 0.0570
_diffrn_reflns_Laue_measured_fraction_full 0.994
_diffrn_reflns_Laue_measured_fraction_max 0.849
_diffrn_reflns_limit_h_max 17
_diffrn_reflns_limit_h_min -13
_diffrn_reflns_limit_k_max 20
_diffrn_reflns_limit_k_min -10
_diffrn_reflns_limit_l_max 11
_diffrn_reflns_limit_l_min -14
_diffrn_reflns_number 8361
_diffrn_reflns_point_group_measured_fraction_full 0.994
_diffrn_reflns_point_group_measured_fraction_max 0.849
_diffrn_reflns_theta_full 25.242
_diffrn_reflns_theta_max 30.164
_diffrn_reflns_theta_min 2.995
_diffrn_source 'Enhance (Mo) X-ray Source'
_exptl_absorpt_coefficient_mu 1.238
_exptl_absorpt_correction_T_max 1.00000
_exptl_absorpt_correction_T_min 0.71169
_exptl_absorpt_correction_type multi-scan
_exptl_absorpt_process_details
; 
CrysAlis Pro (Agilent, 2013)
Empirical absorption correction using spherical harmonics,
 implemented in SCALE3 ABSPACK scaling algorithm. 
;
_exptl_crystal_colour colorless
_exptl_crystal_density_diffrn 1.604
_exptl_crystal_description prism
_exptl_crystal_F_000 980
_exptl_crystal_size_max 0.180
_exptl_crystal_size_mid 0.160
_exptl_crystal_size_min 0.120
_refine_diff_density_max 0.833
_refine_diff_density_min -0.944
_refine_diff_density_rms 0.097
_refine_ls_extinction_method none
_refine_ls_goodness_of_fit_ref 1.093
_refine_ls_hydrogen_treatment constr
_refine_ls_matrix_type full
_refine_ls_number_parameters 244
_refine_ls_number_reflns 5062
_refine_ls_number_restraints 3
_refine_ls_restrained_S_all 1.093
_refine_ls_R_factor_all 0.0724
_refine_ls_R_factor_gt 0.0484
_refine_ls_shift/su_max 0.001
_refine_ls_shift/su_mean 0.000
_refine_ls_structure_factor_coef Fsqd
_refine_ls_weighting_details 'w=1/[\s^2^(Fo^2^)+(0.0405P)^2^+1.2668P] where P=(Fo^2^+2Fc^2^)/3'
_refine_ls_weighting_scheme calc
_refine_ls_wR_factor_gt 0.1024
_refine_ls_wR_factor_ref 0.1149
_reflns_Friedel_coverage 0.000
_reflns_number_gt 3814
_reflns_number_total 5062
_reflns_threshold_expression 'I > 2\s(I)'
_cod_data_source_file c9dt00840c2.cif
_cod_data_source_block d8945
_cod_depositor_comments 'Adding full bibliography for 7049708--7049720.cif.'
_cod_database_code 7049715
_shelx_shelxl_version_number 2018/3
_shelx_space_group_comment
;
The symmetry employed for this shelxl refinement is uniquely defined
by the following loop, which should always be used as a source of
symmetry information in preference to the above space-group names.
They are only intended as comments.
;
_shelx_estimated_absorpt_t_min 0.808
_shelx_estimated_absorpt_t_max 0.866

loop_
_space_group_symop_operation_xyz
'x, y, z'
'-x, y+1/2, -z+1/2'
'-x, -y, -z'
'x, -y-1/2, z-1/2'

loop_
_atom_site_label
_atom_site_type_symbol
_atom_site_fract_x
_atom_site_fract_y
_atom_site_fract_z
_atom_site_U_iso_or_equiv
_atom_site_adp_type
_atom_site_occupancy
_atom_site_site_symmetry_order
_atom_site_calc_flag
_atom_site_refinement_flags_posn
_atom_site_refinement_flags_adp
Cd1 Cd 0.81460(2) 0.48106(2) 0.17548(3) 0.03183(11) Uani 1 1 d . .
Cl1 Cl 0.93548(9) 0.60136(8) 0.13151(12) 0.0467(3) Uani 1 1 d . .
O1 O 0.6659(2) 0.4238(2) 0.2557(3) 0.0487(9) Uani 1 1 d . .
O2 O 0.7277(2) 0.5496(2) 0.3420(3) 0.0456(8) Uani 1 1 d . .
N1 N 0.4602(3) 0.6411(4) 0.0714(5) 0.0680(14) Uani 1 1 d . .
N2 N 0.7244(3) 0.4988(3) -0.0422(4) 0.0390(9) Uani 1 1 d . .
H2 H 0.668733 0.467254 -0.044535 0.047 Uiso 1 1 calc R U
N3 N 0.8718(3) 0.3610(2) 0.0441(3) 0.0325(8) Uani 1 1 d . .
H3 H 0.933048 0.375826 0.028200 0.039 Uiso 1 1 calc R U
N4 N 0.9137(3) 0.0888(2) -0.1453(3) 0.0344(8) Uani 1 1 d . .
C1 C 0.4960(5) 0.6886(4) 0.1773(6) 0.0670(16) Uani 1 1 d . .
H1 H 0.451173 0.708117 0.235378 0.080 Uiso 1 1 calc R U
C2 C 0.5941(5) 0.7101(3) 0.2050(5) 0.0601(14) Uani 1 1 d . .
H2A H 0.615564 0.744381 0.279361 0.072 Uiso 1 1 calc R U
C3 C 0.6621(4) 0.6803(3) 0.1210(5) 0.0552(13) Uani 1 1 d . .
H3A H 0.730155 0.693470 0.138635 0.066 Uiso 1 1 calc R U
C4 C 0.6273(4) 0.6307(3) 0.0105(5) 0.0437(11) Uani 1 1 d . .
C5 C 0.5260(4) 0.6141(4) -0.0091(5) 0.0588(14) Uani 1 1 d . .
H5 H 0.501879 0.581583 -0.084239 0.071 Uiso 1 1 calc R U
C6 C 0.6965(4) 0.5908(3) -0.0804(5) 0.0529(13) Uani 1 1 d . .
H6A H 0.663902 0.591290 -0.170907 0.063 Uiso 1 1 calc R U
H6B H 0.756798 0.626912 -0.078007 0.063 Uiso 1 1 calc R U
C7 C 0.7895(4) 0.4565(3) -0.1341(4) 0.0431(11) Uani 1 1 d . .
H7 H 0.853078 0.489443 -0.128207 0.052 Uiso 1 1 calc R U
C8 C 0.7453(4) 0.4551(4) -0.2792(5) 0.0659(16) Uani 1 1 d . .
H8A H 0.791818 0.426815 -0.332031 0.099 Uiso 1 1 calc R U
H8B H 0.683253 0.422465 -0.287368 0.099 Uiso 1 1 calc R U
H8C H 0.733057 0.515095 -0.309936 0.099 Uiso 1 1 calc R U
C9 C 0.8115(3) 0.3626(3) -0.0856(4) 0.0412(11) Uani 1 1 d . .
H9A H 0.748624 0.331645 -0.078840 0.049 Uiso 1 1 calc R U
H9B H 0.847197 0.331176 -0.150106 0.049 Uiso 1 1 calc R U
C10 C 0.8809(4) 0.2714(3) 0.1046(4) 0.0417(11) Uani 1 1 d . .
H10A H 0.814259 0.250870 0.119392 0.050 Uiso 1 1 calc R U
H10B H 0.919906 0.276267 0.190924 0.050 Uiso 1 1 calc R U
C11 C 0.9290(3) 0.2019(3) 0.0241(4) 0.0359(10) Uani 1 1 d . .
C12 C 1.0317(4) 0.1883(3) 0.0410(4) 0.0462(11) Uani 1 1 d . .
H12 H 1.072159 0.222103 0.102635 0.055 Uiso 1 1 calc R U
C13 C 1.0739(4) 0.1244(3) -0.0338(5) 0.0513(12) Uani 1 1 d . .
H13 H 1.142826 0.113977 -0.022297 0.062 Uiso 1 1 calc R U
C14 C 1.0130(3) 0.0765(3) -0.1253(4) 0.0418(11) Uani 1 1 d . .
H14 H 1.041975 0.033541 -0.175612 0.050 Uiso 1 1 calc R U
C15 C 0.8740(3) 0.1499(3) -0.0690(4) 0.0343(9) Uani 1 1 d . .
H15 H 0.804590 0.157567 -0.079902 0.041 Uiso 1 1 calc R U
C16 C 0.6634(3) 0.4894(3) 0.3334(4) 0.0359(10) Uani 1 1 d . .
C17 C 0.5639(3) 0.5702(3) 0.4929(4) 0.0350(10) Uani 1 1 d D .
H17 H 0.607433 0.618184 0.488602 0.042 Uiso 1 1 calc R U
C18 C 0.5779(3) 0.4954(3) 0.4199(4) 0.0318(9) Uani 1 1 d D .
C19 C 0.5132(3) 0.4238(3) 0.4273(4) 0.0403(11) Uani 1 1 d D .
H19 H 0.521739 0.372065 0.378907 0.048 Uiso 1 1 calc R U

loop_
_atom_site_aniso_label
_atom_site_aniso_U_11
_atom_site_aniso_U_22
_atom_site_aniso_U_33
_atom_site_aniso_U_23
_atom_site_aniso_U_13
_atom_site_aniso_U_12
Cd1 0.03374(17) 0.03237(18) 0.03146(17) 0.00099(13) 0.01309(12) -0.00005(15)
Cl1 0.0415(6) 0.0448(7) 0.0571(7) 0.0046(6) 0.0208(5) -0.0106(5)
O1 0.0403(17) 0.066(2) 0.0433(17) -0.0158(17) 0.0199(14) -0.0075(18)
O2 0.0327(15) 0.052(2) 0.0561(19) 0.0044(16) 0.0219(14) -0.0050(16)
N1 0.052(3) 0.073(4) 0.080(3) -0.012(3) 0.012(3) 0.007(3)
N2 0.038(2) 0.039(2) 0.040(2) 0.0044(16) 0.0077(16) 0.0092(17)
N3 0.0363(19) 0.0334(19) 0.0295(17) 0.0003(15) 0.0112(15) -0.0001(16)
N4 0.042(2) 0.0298(18) 0.0327(17) 0.0002(15) 0.0085(15) 0.0009(17)
C1 0.075(4) 0.052(3) 0.079(4) 0.000(3) 0.026(3) 0.016(3)
C2 0.084(4) 0.036(3) 0.060(3) -0.011(2) 0.004(3) 0.006(3)
C3 0.055(3) 0.038(3) 0.072(3) 0.002(3) 0.000(3) 0.005(3)
C4 0.051(3) 0.036(3) 0.044(2) 0.006(2) 0.004(2) 0.005(2)
C5 0.066(4) 0.054(3) 0.056(3) -0.004(3) 0.004(3) 0.005(3)
C6 0.068(3) 0.048(3) 0.044(3) 0.011(2) 0.011(2) 0.017(3)
C7 0.045(3) 0.050(3) 0.034(2) -0.001(2) 0.005(2) 0.008(2)
C8 0.082(4) 0.075(4) 0.041(3) 0.001(3) 0.005(3) 0.016(4)
C9 0.045(3) 0.041(3) 0.038(2) -0.005(2) 0.006(2) 0.008(2)
C10 0.063(3) 0.032(2) 0.033(2) -0.0043(18) 0.018(2) -0.004(2)
C11 0.051(3) 0.031(2) 0.0268(19) 0.0049(18) 0.0077(19) 0.002(2)
C12 0.052(3) 0.039(3) 0.044(2) 0.000(2) -0.009(2) 0.002(2)
C13 0.038(3) 0.050(3) 0.064(3) -0.004(3) -0.005(2) 0.009(2)
C14 0.048(3) 0.034(2) 0.044(2) 0.001(2) 0.009(2) 0.011(2)
C15 0.037(2) 0.034(2) 0.033(2) 0.0024(18) 0.0094(18) 0.001(2)
C16 0.027(2) 0.051(3) 0.031(2) 0.009(2) 0.0109(17) 0.006(2)
C17 0.0163(17) 0.043(3) 0.049(2) 0.000(2) 0.0181(17) -0.0073(18)
C18 0.0251(19) 0.040(2) 0.033(2) -0.0013(18) 0.0129(16) -0.0012(18)
C19 0.037(2) 0.040(3) 0.046(2) -0.010(2) 0.013(2) -0.002(2)

loop_
_atom_type_symbol
_atom_type_description
_atom_type_scat_dispersion_real
_atom_type_scat_dispersion_imag
_atom_type_scat_source
C C 0.0033 0.0016 'International Tables Vol C Tables 4.2.6.8 and 6.1.1.4'
H H 0.0000 0.0000 'International Tables Vol C Tables 4.2.6.8 and 6.1.1.4'
O O 0.0106 0.0060 'International Tables Vol C Tables 4.2.6.8 and 6.1.1.4'
N N 0.0061 0.0033 'International Tables Vol C Tables 4.2.6.8 and 6.1.1.4'
Cl Cl 0.1484 0.1585 'International Tables Vol C Tables 4.2.6.8 and 6.1.1.4'
Cd Cd -0.8075 1.2024 'International Tables Vol C Tables 4.2.6.8 and 6.1.1.4'

loop_
_geom_angle_atom_site_label_1
_geom_angle_atom_site_label_2
_geom_angle_atom_site_label_3
_geom_angle
_geom_angle_site_symmetry_1
_geom_angle_site_symmetry_3
N4 Cd1 O2 85.83(11) 4_566 .
N4 Cd1 O1 90.05(12) 4_566 .
O2 Cd1 O1 55.04(11) . .
N4 Cd1 N2 158.62(12) 4_566 .
O2 Cd1 N2 111.26(12) . .
O1 Cd1 N2 89.68(12) . .
N4 Cd1 N3 84.58(11) 4_566 .
O2 Cd1 N3 157.02(12) . .
O1 Cd1 N3 104.10(11) . .
N2 Cd1 N3 74.77(11) . .
N4 Cd1 Cl1 97.75(9) 4_566 .
O2 Cd1 Cl1 100.87(9) . .
O1 Cd1 Cl1 154.22(9) . .
N2 Cd1 Cl1 91.68(10) . .
N3 Cd1 Cl1 101.08(8) . .
N4 Cd1 C16 87.88(12) 4_566 .
O2 Cd1 C16 27.31(13) . .
O1 Cd1 C16 27.74(12) . .
N2 Cd1 C16 101.49(12) . .
N3 Cd1 C16 131.29(13) . .
Cl1 Cd1 C16 127.62(11) . .
C16 O1 Cd1 90.5(3) . .
C16 O2 Cd1 91.3(3) . .
C5 N1 C1 116.8(5) . .
C6 N2 C7 112.7(4) . .
C6 N2 Cd1 115.6(3) . .
C7 N2 Cd1 104.7(3) . .
C9 N3 C10 113.5(3) . .
C9 N3 Cd1 107.6(2) . .
C10 N3 Cd1 118.0(2) . .
C14 N4 C15 117.1(4) . .
C14 N4 Cd1 121.4(3) . 4_565
C15 N4 Cd1 121.1(3) . 4_565
N1 C1 C2 123.5(5) . .
C1 C2 C3 119.0(5) . .
C4 C3 C2 118.8(5) . .
C5 C4 C3 117.3(5) . .
C5 C4 C6 120.4(5) . .
C3 C4 C6 122.2(5) . .
N1 C5 C4 124.6(5) . .
N2 C6 C4 111.8(4) . .
N2 C7 C9 107.6(4) . .
N2 C7 C8 114.6(4) . .
C9 C7 C8 110.0(4) . .
N3 C9 C7 112.1(4) . .
N3 C10 C11 115.3(3) . .
C15 C11 C12 117.1(4) . .
C15 C11 C10 122.1(4) . .
C12 C11 C10 120.8(4) . .
C13 C12 C11 119.7(5) . .
C14 C13 C12 119.0(4) . .
N4 C14 C13 122.8(4) . .
N4 C15 C11 124.3(4) . .
O2 C16 O1 123.1(4) . .
O2 C16 C18 118.4(4) . .
O1 C16 C18 118.5(4) . .
O2 C16 Cd1 61.4(2) . .
O1 C16 Cd1 61.7(2) . .
C18 C16 Cd1 178.9(3) . .
C18 C17 C19 121.6(4) . 3_666
C17 C18 C19 118.9(3) . .
C17 C18 C16 121.0(4) . .
C19 C18 C16 120.0(4) . .
C17 C19 C18 119.4(4) 3_666 .

loop_
_geom_bond_atom_site_label_1
_geom_bond_atom_site_label_2
_geom_bond_distance
_geom_bond_site_symmetry_2
Cd1 N4 2.370(3) 4_566
Cd1 O2 2.378(3) .
Cd1 O1 2.386(3) .
Cd1 N2 2.406(4) .
Cd1 N3 2.409(3) .
Cd1 Cl1 2.4942(11) .
Cd1 C16 2.709(4) .
O1 C16 1.261(5) .
O2 C16 1.243(6) .
N1 C5 1.324(6) .
N1 C1 1.331(7) .
N2 C6 1.471(6) .
N2 C7 1.481(5) .
N3 C9 1.463(5) .
N3 C10 1.475(5) .
N4 C14 1.335(5) .
N4 C15 1.344(5) .
C1 C2 1.351(8) .
C2 C3 1.382(7) .
C3 C4 1.380(7) .
C4 C5 1.371(7) .
C4 C6 1.496(6) .
C7 C9 1.510(6) .
C7 C8 1.520(6) .
C10 C11 1.507(6) .
C11 C15 1.374(6) .
C11 C12 1.381(6) .
C12 C13 1.378(6) .
C13 C14 1.369(6) .
C16 C18 1.514(5) .
C17 C18 1.366(5) .
C17 C19 1.378(5) 3_666
C18 C19 1.387(5) .
